data_2008672
loop_
_publ_author_name
'Gerkin, Roger E.'

_publ_section_title
;
 Hydrogen bonding and C---H&#x00B7;&#x00B7;&#x00B7;O interactions in
 2,2'-dihydroxy-5,5'-dimethoxybiphenyl-3,3'-dicarbaldehyde
;
_journal_issue 7
_journal_name_full 'Acta Crystallographica Section C'
_journal_page_first 1176
_journal_page_last 1179
_journal_paper_doi 10.1107/S010827019900445X
_journal_volume 55
_journal_year 1999
_chemical_formula_moiety 'C16 H14 O6'
_chemical_formula_sum 'C16 H14 O6'
_chemical_formula_weight 302.28
_chemical_name_common 2,2'-dihydroxy-5,5'-dimethoxybiphenyl-3,3'-dicarboxaldehyde
_space_group_IT_number 2
_symmetry_cell_setting triclinic
_symmetry_space_group_name_Hall '-P 1'
_symmetry_space_group_name_H-M 'P -1'
_cell_angle_alpha 75.815(8)
_cell_angle_beta 71.109(8)
_cell_angle_gamma 89.304(10)
_cell_formula_units_Z 2
_cell_length_a 7.6910(10)
_cell_length_b 9.1327(8)
_cell_length_c 10.9820(10)
_cell_measurement_reflns_used 25
_cell_measurement_temperature 296
_cell_measurement_theta_max 17.5
_cell_measurement_theta_min 16.9
_cell_volume 705.67(14)
_computing_cell_refinement 'MSC/AFC Diffractometer Control Software'
_computing_data_collection
;  MSC/AFC Diffractometer Control Software (Molecular Structure
Corporation,1988)
;
_computing_data_reduction 'TEXSAN (Molecular Structure Corporation, 1995)'
_computing_molecular_graphics 'ORTEPII (Johnson, 1976)'
_computing_publication_material 'TEXSAN and  PLATON (Spek, 1990)'
_computing_structure_refinement TEXSAN
_computing_structure_solution 'SHELXS86 (Sheldrick, 1985)'
_diffrn_ambient_temperature 296
_diffrn_measurement_device_type AFC5S
_diffrn_measurement_method 'omega scans '
_diffrn_radiation_monochromator graphite
_diffrn_radiation_source 'X-ray tube'
_diffrn_radiation_type MoK\a
_diffrn_radiation_wavelength 0.71073
_diffrn_reflns_av_R_equivalents 0.013
_diffrn_reflns_limit_h_max 10
_diffrn_reflns_limit_h_min 0
_diffrn_reflns_limit_k_max 11
_diffrn_reflns_limit_k_min -11
_diffrn_reflns_limit_l_max 14
_diffrn_reflns_limit_l_min -12
_diffrn_reflns_number 3499
_diffrn_reflns_theta_max 27.56
_diffrn_reflns_theta_min 2.0
_diffrn_standards_decay_% ' 1.1'
_diffrn_standards_interval_count 150
_diffrn_standards_number 6
_exptl_absorpt_coefficient_mu 0.110
_exptl_absorpt_correction_type none
_exptl_crystal_colour 'clear, pale-golden'
_exptl_crystal_density_diffrn 1.422
_exptl_crystal_description 'cut plate'
_exptl_crystal_F_000 316
_exptl_crystal_size_max 0.38
_exptl_crystal_size_mid 0.27
_exptl_crystal_size_min 0.15
_refine_diff_density_max 0.27
_refine_diff_density_min -0.23
_refine_ls_extinction_coef '2.5(3) \\times 10^-6^'
_refine_ls_extinction_method 'Zachariasen (1963, 1968)'
_refine_ls_goodness_of_fit_obs 1.98
_refine_ls_hydrogen_treatment mixed
_refine_ls_matrix_type full
_refine_ls_number_parameters 216
_refine_ls_number_reflns 3255
_refine_ls_R_factor_gt 0.047
_refine_ls_shift/su_max 0.0003
_refine_ls_structure_factor_coef Fsqd
_refine_ls_weighting_details 'w = 1/ \s^2^(F^2^)'
_refine_ls_weighting_scheme calc
_refine_ls_wR_factor_obs 0.080
_reflns_number_gt 2209
_reflns_number_total 3255
_reflns_threshold_expression 'I > 2\sI'
_cod_data_source_file fr1197.cif
_cod_data_source_block 1
_cod_depositor_comments
;
The following automatic conversions were performed:

'_atom_site_adp_type' tag value 'Uij' was replaced with 'Uani' value
22 times.

Automatic conversion script
Id: cif_fix_values 1646 2011-03-28 12:23:43Z adriana 

The following automatic conversions were performed:

'_refine_ls_weighting_scheme' value '1/ \s^2^(F^2^)' was changed to
'calc'. New tag '_refine_ls_weighting_details' was created. The value
of the new tag was set to 'w = 1/ \s^2^(F^2^)'.

Automatic conversion script
Id: cif_fix_values 3143 2015-03-26 13:38:13Z robertas 
;
_cod_original_cell_volume 705.70(10)
_cod_database_code 2008672

loop_
_symmetry_equiv_pos_as_xyz
'  +x,  +y,  +z'
'  -x,  -y,  -z'

loop_
_atom_site_label
_atom_site_fract_x
_atom_site_fract_y
_atom_site_fract_z
_atom_site_U_iso_or_equiv
_atom_site_adp_type
_atom_site_calc_flag
_atom_site_calc_attached_atom
O1 0.0907(2) 0.93220(10) 0.33410(10) 0.0544(4) Uani ? ?
O2 0.2786(2) 0.8751(2) 0.49990(10) 0.0695(5) Uani ? ?
O3 -0.3875(2) 0.44330(10) 0.66250(10) 0.0618(4) Uani ? ?
O4 -0.0673(2) 0.63670(10) 0.16850(10) 0.0568(4) Uani ? ?
O5 -0.0560(2) 0.6469(2) -0.07830(10) 0.0782(5) Uani ? ?
O6 -0.4035(2) 1.17270(10) 0.09900(10) 0.0717(5) Uani ? ?
C1 -0.1708(2) 0.7642(2) 0.38380(10) 0.0339(4) Uani ? ?
C2 -0.0241(2) 0.8106(2) 0.41720(10) 0.0360(5) Uani ? ?
C3 0.0060(2) 0.7293(2) 0.53340(10) 0.0366(5) Uani ? ?
C4 -0.1131(2) 0.6043(2) 0.61860(10) 0.0382(5) Uani ? ?
C5 -0.2606(2) 0.5620(2) 0.5875(2) 0.0397(5) Uani ? ?
C6 -0.2870(2) 0.6418(2) 0.4697(2) 0.0405(5) Uani ? ?
C7 -0.2000(2) 0.8395(2) 0.25510(10) 0.0335(4) Uani ? ?
C8 -0.1467(2) 0.7702(2) 0.15070(10) 0.0364(5) Uani ? ?
C9 -0.1762(2) 0.8383(2) 0.03050(10) 0.0360(5) Uani ? ?
C10 -0.2603(2) 0.9742(2) 0.0171(2) 0.0391(5) Uani ? ?
C11 -0.3166(2) 1.0414(2) 0.1210(2) 0.0419(5) Uani ? ?
C12 -0.2855(2) 0.9741(2) 0.2399(2) 0.0404(5) Uani ? ?
C13 0.1647(3) 0.7687(2) 0.5651(2) 0.0549(6) Uani ? ?
C14 -0.3635(3) 0.3546(2) 0.7813(2) 0.0586(6) Uani ? ?
C15 -0.1245(3) 0.7680(2) -0.0797(2) 0.0524(6) Uani ? ?
C16 -0.4519(4) 1.2533(2) 0.1965(2) 0.0861(9) Uani ? ?
H1 0.177(3) 0.936(3) 0.369(2) 0.108(9) Uiso ? ?
H2 0.178(3) 0.699(2) 0.647(2) 0.083(7) Uiso ? ?
H4 -0.0911 0.5477 0.6998 0.0459 Uiso calc C4
H6 -0.3915 0.6098 0.4474 0.0486 Uiso calc H6
H8 -0.042(3) 0.604(2) 0.094(2) 0.100(8) Uiso ? ?
H9 -0.152(2) 0.828(2) -0.161(2) 0.064(6) Uiso ? ?
H10 -0.2795 1.0224 -0.0672 0.0470 Uiso calc C10
H12 -0.3248 1.0226 0.3138 0.0485 Uiso calc C12
H14A -0.4560 0.2684 0.8208 0.0704 Uiso calc C14
H14B -0.3781 0.4169 0.8445 0.0704 Uiso calc C14
H14C -0.2400 0.3174 0.7603 0.0704 Uiso calc C14
H16A -0.3400 1.2925 0.2057 0.1033 Uiso calc C16
H16B -0.5266 1.1861 0.2816 0.1033 Uiso calc C16
H16C -0.5230 1.3380 0.1705 0.1033 Uiso calc C16

loop_
_atom_site_aniso_label
_atom_site_aniso_U_11
_atom_site_aniso_U_22
_atom_site_aniso_U_33
_atom_site_aniso_U_12
_atom_site_aniso_U_13
_atom_site_aniso_U_23
O1 0.0633(10) 0.0514(8) 0.0455(8) -0.0167(7) -0.0254(7) 0.0041(6)
O2 0.0658(10) 0.0840(10) 0.0627(9) -0.0205(8) -0.0314(8) -0.0113(8)
O3 0.0613(9) 0.0651(9) 0.0485(8) -0.0209(7) -0.0277(7) 0.0185(7)
O4 0.0890(10) 0.0527(8) 0.0415(8) 0.0370(7) -0.0350(8) -0.0189(6)
O5 0.1370(10) 0.0640(9) 0.0502(8) 0.0491(10) -0.0442(9) -0.0279(7)
O6 0.1190(10) 0.0564(9) 0.0677(9) 0.0483(9) -0.0594(9) -0.0295(7)
C1 0.0410(10) 0.0362(9) 0.0277(8) 0.0068(7) -0.0150(7) -0.0090(7)
C2 0.0440(10) 0.0350(9) 0.0297(8) 0.0002(8) -0.0128(8) -0.0077(7)
C3 0.0412(10) 0.0433(10) 0.0300(8) 0.0026(8) -0.0169(8) -0.0111(7)
C4 0.0450(10) 0.0435(10) 0.0276(8) 0.0083(8) -0.0164(8) -0.0066(7)
C5 0.0420(10) 0.0416(10) 0.0326(9) 0.0007(8) -0.0134(8) -0.0032(7)
C6 0.0420(10) 0.0470(10) 0.0357(9) -0.0001(8) -0.0200(8) -0.0065(8)
C7 0.0374(9) 0.0366(9) 0.0275(8) 0.0010(7) -0.0151(7) -0.0041(7)
C8 0.0430(10) 0.0362(9) 0.0321(9) 0.0071(8) -0.0178(8) -0.0058(7)
C9 0.0430(10) 0.0371(9) 0.0287(8) 0.0038(8) -0.0148(8) -0.0058(7)
C10 0.0500(10) 0.0391(10) 0.0306(9) 0.0037(8) -0.0210(8) -0.0023(7)
C11 0.0540(10) 0.0349(9) 0.0433(10) 0.0117(8) -0.0264(9) -0.0085(8)
C12 0.0510(10) 0.0409(10) 0.0352(9) 0.0082(8) -0.0198(8) -0.0128(8)
C13 0.0560(10) 0.0690(10) 0.0430(10) -0.0050(10) -0.0250(10) -0.0090(10)
C14 0.0610(10) 0.0540(10) 0.0470(10) -0.0013(10) -0.0180(10) 0.0134(9)
C15 0.0770(10) 0.0500(10) 0.0340(10) 0.0170(10) -0.0260(10) -0.0100(9)
C16 0.126(2) 0.074(2) 0.098(2) 0.062(2) -0.069(2) -0.0520(10)

loop_
_atom_type_symbol
_atom_type_scat_dispersion_real
_atom_type_scat_dispersion_imag
_atom_type_scat_source
H 0 0 'Stewart, Davidson & Simpson (1965)'
C .003 .002 'Creagh & McAuley (1992)'
O .011 .006 'Creagh & McAuley (1992)'

loop_
_geom_angle_atom_site_label_1
_geom_angle_atom_site_label_2
_geom_angle_atom_site_label_3
_geom_angle
_geom_angle_publ_flag
C2 O1 H1 104.0(10) no
C5 O3 C14 117.70(10) yes
C8 O4 H8 109.0(10) no
C11 O6 C16 119.00(10) yes
C2 C1 C6 118.60(10) no
C2 C1 C7 121.80(10) no
C6 C1 C7 119.60(10) no
O1 C2 C1 119.30(10) yes
O1 C2 C3 121.00(10) yes
C1 C2 C3 119.70(10) no
C2 C3 C4 120.60(10) no
C2 C3 C13 120.6(2) no
C4 C3 C13 118.7(2) no
C3 C4 C5 119.50(10) no
C3 C4 H4 120.3 no
C5 C4 H4 120.3 no
O3 C5 C4 125.30(10) yes
O3 C5 C6 115.30(10) yes
C4 C5 C6 119.40(10) no
C1 C6 C5 122.10(10) no
C1 C6 H6 118.9 no
C5 C6 H6 118.9 no
C1 C7 C8 119.40(10) no
C1 C7 C12 121.30(10) no
C8 C7 C12 119.30(10) no
O4 C8 C7 118.50(10) yes
O4 C8 C9 121.60(10) yes
C7 C8 C9 119.90(10) no
C8 C9 C10 119.70(10) no
C8 C9 C15 121.30(10) no
C10 C9 C15 119.00(10) no
C9 C10 C11 120.60(10) no
C9 C10 H10 119.7 no
C11 C10 H10 119.7 no
O6 C11 C10 115.90(10) yes
O6 C11 C12 124.5(2) yes
C10 C11 C12 119.50(10) no
C7 C12 C11 121.00(10) no
C7 C12 H12 119.5 no
C11 C12 H12 119.5 no
O2 C13 C3 125.4(2) yes
O2 C13 H2 120.0(10) no
C3 C13 H2 113.0(10) no
O3 C14 H14A 109.5 no
O3 C14 H14B 109.5 no
O3 C14 H14C 109.5 no
H14A C14 H14B 109.5 no
H14A C14 H14C 109.5 no
H14B C14 H14C 109.5 no
O5 C15 C9 125.0(2) yes
O5 C15 H9 120.6(10) no
C9 C15 H9 114.4(10) no
O6 C16 H16A 109.5 no
O6 C16 H16B 109.5 no
O6 C16 H16C 109.5 no
H16A C16 H16B 109.5 no
H16A C16 H16C 109.5 no
H16B C16 H16C 109.5 no

loop_
_geom_bond_atom_site_label_1
_geom_bond_atom_site_label_2
_geom_bond_site_symmetry_1
_geom_bond_site_symmetry_2
_geom_bond_distance
_geom_bond_publ_flag
O1 C2 ? ? 1.360(2) yes
O1 H1 ? ? 0.88(2) no
O2 C13 ? ? 1.224(2) yes
O3 C5 ? ? 1.369(2) yes
O3 C14 ? ? 1.423(2) yes
O4 C8 ? ? 1.357(2) yes
O4 H8 ? ? 0.90(2) no
O5 C15 ? ? 1.218(2) yes
O6 C11 ? ? 1.374(2) yes
O6 C16 ? ? 1.395(2) yes
C1 C2 ? ? 1.394(2) no
C1 C6 ? ? 1.378(2) no
C1 C7 ? ? 1.498(2) no
C2 C3 ? ? 1.399(2) no
C3 C4 ? ? 1.401(2) no
C3 C13 ? ? 1.444(2) no
C4 C5 ? ? 1.371(2) no
C4 H4 ? ? 0.980 no
C5 C6 ? ? 1.397(2) no
C6 H6 ? ? 0.980 no
C7 C8 ? ? 1.389(2) no
C7 C12 ? ? 1.387(2) no
C8 C9 ? ? 1.403(2) no
C9 C10 ? ? 1.390(2) no
C9 C15 ? ? 1.449(2) no
C10 C11 ? ? 1.372(2) no
C10 H10 ? ? 0.980 no
C11 C12 ? ? 1.394(2) no
C12 H12 ? ? 0.980 no
C13 H2 ? ? 1.00(2) no
C14 H14A ? ? 0.980 no
C14 H14B ? ? 0.980 no
C14 H14C ? ? 0.980 no
C15 H9 ? ? 1.01(2) no
C16 H16A ? ? 0.980 no
C16 H16B ? ? 0.980 no
C16 H16C ? ? 0.980 no

loop_
_geom_hbond_atom_site_label_D
_geom_hbond_atom_site_label_H
_geom_hbond_atom_site_label_A
_geom_hbond_site_symmetry_A
_geom_hbond_distance_DH
_geom_hbond_distance_HA
_geom_hbond_distance_DA
_geom_hbond_angle_DHA
_geom_hbond_publ_flag
O1 H1 O2 ? 0.88(2) 1.82(2) 2.626(2) 153(2) yes
O4 H8 O5 ? 0.90(2) 1.88(2) 2.662(2) 144(2) yes
O4 H8 O5 2_565 0.90(2) 2.43(2) 3.030(2) 124(2) yes
C4 H4 O4 2_566 0.98 2.51 3.426(2) 155 yes
C6 H6 O3 2_466 0.98 2.49 3.454(2) 167 yes
C15 H9 O1 2_575 1.01(2) 2.46(2) 3.342(2) 146.0(10) yes
C12 H12 O2 2_576 0.98 2.57 3.478(2) 154 yes
C10 H10 O1 2_575 0.98 2.75 3.530(2) 138 yes
C14 H14C O4 2_566 0.98 2.78 3.536(2) 134 yes
C14 H14C O1 2_566 0.98 2.81 3.556(2) 133 yes
C13 H2 O5 1_556 1.00(2) 2.89(2) 3.615(2) 130.0(10) yes
C16 H16A O5 2_575 0.98 2.91 3.741(3) 144 yes
C16 H16C O3 2_476 0.98 2.96 3.519(2) 117 yes

loop_
_geom_torsion_atom_site_label_1
_geom_torsion_atom_site_label_2
_geom_torsion_atom_site_label_3
_geom_torsion_atom_site_label_4
_geom_torsion
_geom_torsion_publ_flag
C2 C1 C7 C8 -101.3(2) y
